data_7134204
loop_
_publ_author_name
'Deuter, Katharina Loretta'
'Balaba, Daisy Joy-Joan'
'Linseis, Michael'
'Winter, Rainer R.F.'

_publ_section_title
;
 Room-Temperature Near-Infrared Phosphorescence of a Bismuthinidene N,C,N
 Pincer Complex
;
_journal_name_full 'Chemical Communications'
_journal_paper_doi 10.1039/D5CC00127G
_journal_year 2025
_chemical_formula_moiety 'C26 H27 Bi Br2 N2, 0.25[CH2Cl2]'
_chemical_formula_sum 'C26.25 H27.5 Bi Br2 Cl0.5 N2'
_chemical_formula_weight 757.53
_space_group_crystal_system monoclinic
_space_group_IT_number 14
_space_group_name_Hall '-P 2yn'
_space_group_name_H-M_alt 'P 1 21/n 1'
_atom_sites_solution_hydrogens geom
_atom_sites_solution_primary dual
_audit_creation_date 2024-10-04
_audit_creation_method
;
Olex2 1.5
(compiled 2024.02.16 svn.r378c4104 for OlexSys, GUI svn.r6928)
;
_audit_update_record
;
2024-10-30 deposited with the CCDC.	2025-01-30 downloaded from the CCDC.
;
_cell_angle_alpha 90
_cell_angle_beta 96.531(4)
_cell_angle_gamma 90
_cell_formula_units_Z 4
_cell_length_a 13.2163(6)
_cell_length_b 8.2052(2)
_cell_length_c 28.5094(12)
_cell_measurement_reflns_used 19636
_cell_measurement_temperature 100
_cell_measurement_theta_max 28.00
_cell_measurement_theta_min 2.51
_cell_volume 3071.6(2)
_computing_cell_refinement
;
X-Area Recipe 1.33.0.0 (STOE, 2015)
;
_computing_data_collection
;
X-Area WinXpose 2.0.22.0 (STOE, 2016)
;
_computing_data_reduction
;
X-Area Integrate 1.74.2.0 (STOE, 2018)
X-Area LANA 1.75.3.0 (STOE, 2018)
;
_computing_molecular_graphics 'Olex2 1.5 (Dolomanov et al., 2009)'
_computing_publication_material
;
STOE & Cie GmbH, X-Area, software package for collecting single-crystal or
multi-domain crystal data on STOE area-detector diffractometers, for image 
processing, for the correction and scaling of reflection intensities and 
for outlier rejection, version 1.86, Darmstadt 2018
;
_computing_structure_refinement 'SHELXL 2019/3 (Sheldrick, 2015)'
_computing_structure_solution 'SHELXT 2018/2 (Sheldrick, 2018)'
_diffrn_ambient_temperature 100
_diffrn_detector 'image plate (34 cm diameter)'
_diffrn_detector_area_resol_mean 6.67
_diffrn_detector_type 'STOE Imaging Plate'
_diffrn_measured_fraction_theta_full 0.980
_diffrn_measured_fraction_theta_max 0.979
_diffrn_measurement_details
;
 138 frames, detector distance = 80 mm
;
_diffrn_measurement_device '2-circle diffractometer'
_diffrn_measurement_device_type 'STOE IPDS 2T'
_diffrn_measurement_method 'rotation method, \w scans'
_diffrn_radiation_collimation '0.5 mm diameter, monocapillary'
_diffrn_radiation_monochromator 'plane graphite'
_diffrn_radiation_polarisn_norm 0
_diffrn_radiation_probe x-ray
_diffrn_radiation_type 'Mo K\a'
_diffrn_radiation_wavelength 0.71073
_diffrn_reflns_av_R_equivalents 0.0460
_diffrn_reflns_av_unetI/netI 0.0444
_diffrn_reflns_Laue_measured_fraction_full 0.980
_diffrn_reflns_Laue_measured_fraction_max 0.979
_diffrn_reflns_limit_h_max 16
_diffrn_reflns_limit_h_min -16
_diffrn_reflns_limit_k_max 9
_diffrn_reflns_limit_k_min -10
_diffrn_reflns_limit_l_max 35
_diffrn_reflns_limit_l_min -35
_diffrn_reflns_number 13046
_diffrn_reflns_point_group_measured_fraction_full 0.980
_diffrn_reflns_point_group_measured_fraction_max 0.979
_diffrn_reflns_theta_full 25.242
_diffrn_reflns_theta_max 26.500
_diffrn_reflns_theta_min 2.510
_diffrn_source 'Sealed Mo X-ray tube, 12 x 0.4 mm long-fine focus'
_diffrn_source_current 40
_diffrn_source_power 2.000
_diffrn_source_voltage 50
_exptl_absorpt_coefficient_mu 8.399
_exptl_absorpt_correction_T_max 0.8745
_exptl_absorpt_correction_T_min 0.1768
_exptl_absorpt_correction_type multi-scan
_exptl_absorpt_process_details
;
STOE X-Red32, absorption correction by Gaussian integration, analogous to
P. Coppens, "The Evaluation of Absorption and Extinction in Single-Crystal
Structure Analysis", published in: F. R. Ahmed (Editor), "Crystallographic
Computing", Munksgaard, Copenhagen (1970), 255 - 270.
Afterwards scaling of reflection intensities was performed within STOE LANA.
J. Koziskova, F. Hahn, J. Richter, J. Kozisek, "Comparison of different
absorption corrections on the model structure of tetrakis(\m~2~-acetato)-
diaqua-di-copper(II)", Acta Chimica Slovaca, vol. 9, no. 2, 2016, pp. 136 - 140.
;
_exptl_crystal_colour yellow
_exptl_crystal_colour_primary yellow
_exptl_crystal_density_diffrn 1.638
_exptl_crystal_density_method 'not measured'
_exptl_crystal_description needle
_exptl_crystal_F_000 1442
_exptl_crystal_preparation Luminescent
_exptl_crystal_recrystallization_method 'Re-crystallisation from solvent: CD2Cl2'
_exptl_crystal_size_max 0.5
_exptl_crystal_size_mid 0.183
_exptl_crystal_size_min 0.01
_refine_diff_density_max 2.165
_refine_diff_density_min -2.436
_refine_diff_density_rms 0.202
_refine_ls_extinction_method none
_refine_ls_goodness_of_fit_ref 1.068
_refine_ls_hydrogen_treatment constr
_refine_ls_matrix_type full
_refine_ls_number_parameters 286
_refine_ls_number_reflns 6242
_refine_ls_number_restraints 0
_refine_ls_restrained_S_all 1.068
_refine_ls_R_factor_all 0.0640
_refine_ls_R_factor_gt 0.0489
_refine_ls_shift/su_max 0.003
_refine_ls_shift/su_mean 0.000
_refine_ls_structure_factor_coef Fsqd
_refine_ls_weighting_details 'w=1/[\s^2^(Fo^2^)+(0.0849P)^2^+12.4152P] where P=(Fo^2^+2Fc^2^)/3'
_refine_ls_weighting_scheme calc
_refine_ls_wR_factor_gt 0.1319
_refine_ls_wR_factor_ref 0.1454
_reflns_Friedel_coverage 0.000
_reflns_number_gt 4915
_reflns_number_total 6242
_reflns_threshold_expression 'I > 2\s(I)'
_cod_data_source_file d5cc00127g2.cif
_cod_data_source_block kd109-nmr
_cod_original_formula_sum 'C26.25 H27.50 Bi Br2 Cl0.50 N2'
_cod_database_code 7134204
_shelx_shelxl_version_number 2019/3
_shelx_space_group_comment
;
The symmetry employed for this shelxl refinement is uniquely defined
by the following loop, which should always be used as a source of
symmetry information in preference to the above space-group names.
They are only intended as comments.
;
_shelx_estimated_absorpt_t_max 0.921
_shelx_estimated_absorpt_t_min 0.102
_olex2_refinement_description
;
1. Fixed Uiso
 At 1.2 times of:
  All C(H) groups
 At 1.5 times of:
  All C(H,H,H) groups
2.a Aromatic/amide H refined with riding coordinates:
 C1(H1), C15(H15), C2(H2), C24(H24), C11(H11), C22(H22), C9(H9), C23(H23),
 C10(H10)
2.b Idealised Me refined as rotating group:
 C27(H27A,H27B,H27C), C19(H19A,H19B,H19C), C6(H6A,H6B,H6C), C13(H13A,H13B,
 H13C), C14(H14A,H14B,H14C), C26(H26A,H26B,H26C)
;
_smtbx_masks_special_details
;
A solvent mask was calculated and 42 electrons were 
found in a volume of 800\%A^3^ in 1 void per unit cell. 
This is consistent with the presence of 
0.25[CH2Cl2] per formula unit 
which account for 42 electrons 
per unit cell.
;
_smtbx_masks_void_probe_radius 1.2
_smtbx_masks_void_truncation_radius 1.2
_olex2_submission_special_instructions 'No special instructions were received'

loop_
_space_group_symop_operation_xyz
'x, y, z'
'-x+1/2, y+1/2, -z+1/2'
'-x, -y, -z'
'x-1/2, -y-1/2, z-1/2'

loop_
_atom_site_label
_atom_site_type_symbol
_atom_site_fract_x
_atom_site_fract_y
_atom_site_fract_z
_atom_site_U_iso_or_equiv
_atom_site_adp_type
_atom_site_occupancy
_atom_site_site_symmetry_order
_atom_site_calc_flag
_atom_site_refinement_flags_posn
_atom_site_refinement_flags_adp
_atom_site_refinement_flags_occupancy
_atom_site_disorder_assembly
_atom_site_disorder_group
Bi1 Bi 0.39356(2) 1.02379(4) 0.64422(2) 0.03339(12) Uani 1 1 d . . . . .
Br2 Br 0.29060(7) 1.20819(10) 0.56555(3) 0.0405(2) Uani 1 1 d . . . . .
Br1 Br 0.49577(7) 0.80196(10) 0.70497(3) 0.0421(2) Uani 1 1 d . . . . .
N1 N 0.5626(5) 1.0785(8) 0.6185(2) 0.0355(15) Uani 1 1 d . . . . .
N2 N 0.2534(5) 0.8259(8) 0.6359(2) 0.0325(14) Uani 1 1 d . . . . .
C4 C 0.4155(6) 0.8625(9) 0.5848(3) 0.0321(17) Uani 1 1 d . . . . .
C5 C 0.5821(7) 0.9958(10) 0.5814(3) 0.0386(19) Uani 1 1 d . . . . .
C27 C 0.2572(8) 0.5197(10) 0.6878(3) 0.042(2) Uani 1 1 d . . . . .
H27A H 0.234266 0.459537 0.659700 0.062 Uiso 1 1 calc R U . . .
H27B H 0.261885 0.448007 0.714550 0.062 Uiso 1 1 calc R U . . .
H27C H 0.322993 0.565744 0.684858 0.062 Uiso 1 1 calc R U . . .
C1 C 0.4340(7) 0.6738(10) 0.5071(3) 0.0387(19) Uani 1 1 d . . . . .
H1 H 0.440026 0.610296 0.480560 0.046 Uiso 1 1 calc R U . . .
C21 C 0.1829(7) 0.6542(11) 0.6944(3) 0.0400(19) Uani 1 1 d . . . . .
C3 C 0.5014(7) 0.8773(10) 0.5622(3) 0.0359(18) Uani 1 1 d . . . . .
C15 C 0.3493(7) 0.6575(10) 0.5304(3) 0.0365(18) Uani 1 1 d . . . . .
H15 H 0.299587 0.581976 0.519536 0.044 Uiso 1 1 calc R U . . .
C2 C 0.5100(7) 0.7819(10) 0.5223(3) 0.042(2) Uani 1 1 d . . . . .
H2 H 0.566958 0.791459 0.506063 0.050 Uiso 1 1 calc R U . . .
C7 C 0.6365(7) 1.1766(10) 0.6458(3) 0.0380(19) Uani 1 1 d . . . . .
C12 C 0.6117(7) 1.3425(11) 0.6517(3) 0.041(2) Uani 1 1 d . . . . .
C16 C 0.3361(7) 0.7516(9) 0.5698(3) 0.0359(18) Uani 1 1 d . . . . .
C19 C 0.1650(7) 0.6265(11) 0.5813(3) 0.0399(19) Uani 1 1 d . . . . .
H19A H 0.117884 0.619468 0.604497 0.060 Uiso 1 1 calc R U . . .
H19B H 0.191714 0.520182 0.575973 0.060 Uiso 1 1 calc R U . . .
H19C H 0.130499 0.668032 0.552299 0.060 Uiso 1 1 calc R U . . .
C6 C 0.6760(7) 1.0096(11) 0.5579(3) 0.043(2) Uani 1 1 d . . . . .
H6A H 0.658513 1.039819 0.525448 0.064 Uiso 1 1 calc R U . . .
H6B H 0.710862 0.906770 0.559450 0.064 Uiso 1 1 calc R U . . .
H6C H 0.719649 1.091358 0.573514 0.064 Uiso 1 1 calc R U . . .
C20 C 0.1810(7) 0.8023(11) 0.6698(3) 0.0405(19) Uani 1 1 d . . . . .
C13 C 0.5190(7) 1.4205(11) 0.6254(3) 0.044(2) Uani 1 1 d . . . . .
H13A H 0.498286 1.359195 0.597228 0.065 Uiso 1 1 calc R U . . .
H13B H 0.534961 1.530108 0.617015 0.065 Uiso 1 1 calc R U . . .
H13C H 0.464737 1.421883 0.645052 0.065 Uiso 1 1 calc R U . . .
C25 C 0.1138(7) 0.9318(11) 0.6792(3) 0.043(2) Uani 1 1 d . . . . .
C18 C 0.2499(6) 0.7379(10) 0.5985(3) 0.0338(17) Uani 1 1 d . . . . .
C14 C 0.7513(8) 0.9306(11) 0.6669(4) 0.051(2) Uani 1 1 d . . . . .
H14A H 0.690345 0.867557 0.659510 0.076 Uiso 1 1 calc R U . . .
H14B H 0.786339 0.894181 0.696357 0.076 Uiso 1 1 calc R U . . .
H14C H 0.794626 0.917041 0.642334 0.076 Uiso 1 1 calc R U . . .
C24 C 0.0480(7) 0.9034(12) 0.7119(3) 0.047(2) Uani 1 1 d . . . . .
H24 H 0.003228 0.985906 0.718244 0.057 Uiso 1 1 calc R U . . .
C11 C 0.6774(8) 1.4370(12) 0.6818(4) 0.053(2) Uani 1 1 d . . . . .
H11 H 0.663706 1.547411 0.684929 0.063 Uiso 1 1 calc R U . . .
C8 C 0.7237(7) 1.1085(11) 0.6707(3) 0.046(2) Uani 1 1 d . . . . .
C22 C 0.1117(8) 0.6379(13) 0.7272(3) 0.053(3) Uani 1 1 d . . . . .
H22 H 0.110008 0.540354 0.743713 0.063 Uiso 1 1 calc R U . . .
C9 C 0.7863(8) 1.2055(12) 0.7013(4) 0.057(3) Uani 1 1 d . . . . .
H9 H 0.844320 1.160703 0.717848 0.068 Uiso 1 1 calc R U . . .
C26 C 0.1159(8) 1.0918(12) 0.6548(4) 0.054(2) Uani 1 1 d . . . . .
H26A H 0.175057 1.151841 0.667606 0.080 Uiso 1 1 calc R U . . .
H26B H 0.055734 1.152416 0.659453 0.080 Uiso 1 1 calc R U . . .
H26C H 0.118341 1.074462 0.621658 0.080 Uiso 1 1 calc R U . . .
C23 C 0.0449(7) 0.7578(13) 0.7360(3) 0.048(2) Uani 1 1 d . . . . .
H23 H -0.001606 0.741843 0.757680 0.058 Uiso 1 1 calc R U . . .
C10 C 0.7635(8) 1.3706(14) 0.7076(4) 0.061(3) Uani 1 1 d . . . . .
H10 H 0.805182 1.434561 0.728658 0.073 Uiso 1 1 calc R U . . .

loop_
_atom_site_aniso_label
_atom_site_aniso_U_11
_atom_site_aniso_U_22
_atom_site_aniso_U_33
_atom_site_aniso_U_23
_atom_site_aniso_U_13
_atom_site_aniso_U_12
Bi1 0.0514(2) 0.02174(17) 0.02769(17) -0.00021(10) 0.00745(13) 0.00612(12)
Br2 0.0597(5) 0.0293(4) 0.0331(4) 0.0045(3) 0.0069(4) 0.0098(3)
Br1 0.0606(6) 0.0308(4) 0.0346(4) 0.0027(3) 0.0038(4) 0.0118(4)
N1 0.047(4) 0.019(3) 0.039(4) 0.002(3) -0.001(3) 0.003(3)
N2 0.040(4) 0.026(3) 0.032(3) 0.003(3) 0.008(3) -0.003(3)
C4 0.051(5) 0.021(4) 0.026(4) 0.001(3) 0.013(3) 0.008(3)
C5 0.051(5) 0.026(4) 0.038(5) 0.007(3) 0.004(4) 0.009(3)
C27 0.072(6) 0.024(4) 0.031(4) 0.005(3) 0.018(4) 0.009(4)
C1 0.065(6) 0.025(4) 0.025(4) -0.001(3) 0.002(4) 0.010(4)
C21 0.049(5) 0.033(5) 0.038(4) 0.001(4) 0.006(4) 0.001(4)
C3 0.049(5) 0.030(4) 0.029(4) 0.002(3) 0.005(3) 0.006(3)
C15 0.061(5) 0.023(4) 0.024(4) 0.000(3) -0.002(4) -0.002(4)
C2 0.059(6) 0.029(4) 0.038(5) 0.003(3) 0.009(4) 0.016(4)
C7 0.051(5) 0.032(4) 0.032(4) -0.006(3) 0.008(4) 0.005(4)
C12 0.056(5) 0.033(5) 0.034(4) -0.007(3) 0.010(4) 0.010(4)
C16 0.058(5) 0.021(4) 0.028(4) -0.003(3) 0.003(3) 0.012(3)
C19 0.048(5) 0.038(5) 0.033(4) 0.004(4) 0.004(4) 0.002(4)
C6 0.045(5) 0.039(5) 0.045(5) 0.005(4) 0.010(4) 0.009(4)
C20 0.048(5) 0.041(5) 0.032(4) -0.005(4) 0.004(4) 0.005(4)
C13 0.056(5) 0.028(4) 0.047(5) 0.002(4) 0.005(4) 0.017(4)
C25 0.051(5) 0.036(5) 0.039(5) -0.004(4) 0.001(4) -0.004(4)
C18 0.049(5) 0.025(4) 0.027(4) -0.007(3) 0.003(3) 0.004(3)
C14 0.057(6) 0.035(5) 0.058(6) 0.004(4) 0.000(5) 0.009(4)
C24 0.045(5) 0.051(6) 0.048(5) -0.021(4) 0.015(4) -0.003(4)
C11 0.064(6) 0.033(5) 0.059(6) -0.010(4) -0.001(5) 0.011(4)
C8 0.054(5) 0.035(5) 0.046(5) -0.003(4) -0.004(4) 0.002(4)
C22 0.076(7) 0.057(6) 0.029(4) 0.005(4) 0.020(4) -0.021(5)
C9 0.069(7) 0.037(5) 0.059(6) -0.002(4) -0.014(5) 0.014(5)
C26 0.071(7) 0.040(5) 0.052(6) -0.001(4) 0.022(5) 0.014(5)
C23 0.044(5) 0.060(6) 0.042(5) -0.006(5) 0.015(4) -0.011(4)
C10 0.061(7) 0.053(6) 0.063(6) -0.016(5) -0.015(5) 0.010(5)

loop_
_atom_type_symbol
_atom_type_description
_atom_type_scat_dispersion_real
_atom_type_scat_dispersion_imag
_atom_type_scat_source
C C 0.0033 0.0016 'International Tables Vol C Tables 4.2.6.8 and 6.1.1.4'
H H 0.0000 0.0000 'International Tables Vol C Tables 4.2.6.8 and 6.1.1.4'
Bi Bi -4.1077 10.2566 'International Tables Vol C Tables 4.2.6.8 and 6.1.1.4'
Br Br -0.2901 2.4595 'International Tables Vol C Tables 4.2.6.8 and 6.1.1.4'
Cl Cl 0.1484 0.1585 'International Tables Vol C Tables 4.2.6.8 and 6.1.1.4'
N N 0.0061 0.0033 'International Tables Vol C Tables 4.2.6.8 and 6.1.1.4'

loop_
_exptl_crystal_face_index_h
_exptl_crystal_face_index_k
_exptl_crystal_face_index_l
_exptl_crystal_face_perp_dist
-1 0 4 0.1020
1 0 -4 0.0380
0 -1 0 0.2770
1 8 -2 0.2780
1 0 1 0.0270
-5 0 -6 0.0280

loop_
_geom_angle_atom_site_label_1
_geom_angle_atom_site_label_2
_geom_angle_atom_site_label_3
_geom_angle
_geom_angle_site_symmetry_1
_geom_angle_site_symmetry_3
_geom_angle_publ_flag
Br1 Bi1 Br2 168.35(3) . . ?
N1 Bi1 Br2 92.08(15) . . ?
N1 Bi1 Br1 84.91(15) . . ?
N2 Bi1 Br2 89.28(15) . . ?
N2 Bi1 Br1 86.26(16) . . ?
N2 Bi1 N1 142.2(2) . . ?
C4 Bi1 Br2 79.0(2) . . ?
C4 Bi1 Br1 89.3(2) . . ?
C4 Bi1 N1 71.2(3) . . ?
C4 Bi1 N2 72.0(3) . . ?
C5 N1 Bi1 114.4(6) . . ?
C5 N1 C7 123.3(8) . . ?
C7 N1 Bi1 121.8(5) . . ?
C20 N2 Bi1 124.9(5) . . ?
C18 N2 Bi1 114.1(5) . . ?
C18 N2 C20 120.9(7) . . ?
C3 C4 Bi1 119.8(6) . . ?
C3 C4 C16 122.6(7) . . ?
C16 C4 Bi1 117.4(5) . . ?
N1 C5 C3 115.8(8) . . ?
N1 C5 C6 125.4(9) . . ?
C6 C5 C3 118.8(8) . . ?
H27A C27 H27B 109.5 . . ?
H27A C27 H27C 109.5 . . ?
H27B C27 H27C 109.5 . . ?
C21 C27 H27A 109.5 . . ?
C21 C27 H27B 109.5 . . ?
C21 C27 H27C 109.5 . . ?
C15 C1 H1 119.3 . . ?
C15 C1 C2 121.3(8) . . ?
C2 C1 H1 119.3 . . ?
C20 C21 C27 123.2(8) . . ?
C20 C21 C22 116.1(8) . . ?
C22 C21 C27 120.7(8) . . ?
C4 C3 C5 118.5(7) . . ?
C4 C3 C2 118.8(8) . . ?
C2 C3 C5 122.8(8) . . ?
C1 C15 H15 119.3 . . ?
C1 C15 C16 121.4(8) . . ?
C16 C15 H15 119.3 . . ?
C1 C2 C3 119.6(8) . . ?
C1 C2 H2 120.2 . . ?
C3 C2 H2 120.2 . . ?
C12 C7 N1 117.0(8) . . ?
C8 C7 N1 121.7(8) . . ?
C8 C7 C12 120.8(8) . . ?
C7 C12 C13 122.4(8) . . ?
C11 C12 C7 118.3(9) . . ?
C11 C12 C13 119.2(8) . . ?
C4 C16 C18 118.2(7) . . ?
C15 C16 C4 116.2(8) . . ?
C15 C16 C18 125.4(8) . . ?
H19A C19 H19B 109.5 . . ?
H19A C19 H19C 109.5 . . ?
H19B C19 H19C 109.5 . . ?
C18 C19 H19A 109.5 . . ?
C18 C19 H19B 109.5 . . ?
C18 C19 H19C 109.5 . . ?
C5 C6 H6A 109.5 . . ?
C5 C6 H6B 109.5 . . ?
C5 C6 H6C 109.5 . . ?
H6A C6 H6B 109.5 . . ?
H6A C6 H6C 109.5 . . ?
H6B C6 H6C 109.5 . . ?
C21 C20 N2 118.4(7) . . ?
C21 C20 C25 121.9(8) . . ?
C25 C20 N2 119.7(8) . . ?
C12 C13 H13A 109.5 . . ?
C12 C13 H13B 109.5 . . ?
C12 C13 H13C 109.5 . . ?
H13A C13 H13B 109.5 . . ?
H13A C13 H13C 109.5 . . ?
H13B C13 H13C 109.5 . . ?
C20 C25 C26 121.7(8) . . ?
C24 C25 C20 117.2(9) . . ?
C24 C25 C26 121.1(9) . . ?
N2 C18 C16 117.3(7) . . ?
N2 C18 C19 125.1(7) . . ?
C16 C18 C19 117.6(7) . . ?
H14A C14 H14B 109.5 . . ?
H14A C14 H14C 109.5 . . ?
H14B C14 H14C 109.5 . . ?
C8 C14 H14A 109.5 . . ?
C8 C14 H14B 109.5 . . ?
C8 C14 H14C 109.5 . . ?
C25 C24 H24 118.5 . . ?
C25 C24 C23 122.9(9) . . ?
C23 C24 H24 118.5 . . ?
C12 C11 H11 119.2 . . ?
C12 C11 C10 121.6(9) . . ?
C10 C11 H11 119.2 . . ?
C7 C8 C14 122.7(8) . . ?
C9 C8 C7 119.3(9) . . ?
C9 C8 C14 118.0(8) . . ?
C21 C22 H22 118.3 . . ?
C23 C22 C21 123.3(9) . . ?
C23 C22 H22 118.3 . . ?
C8 C9 H9 119.5 . . ?
C8 C9 C10 121.0(9) . . ?
C10 C9 H9 119.5 . . ?
C25 C26 H26A 109.5 . . ?
C25 C26 H26B 109.5 . . ?
C25 C26 H26C 109.5 . . ?
H26A C26 H26B 109.5 . . ?
H26A C26 H26C 109.5 . . ?
H26B C26 H26C 109.5 . . ?
C24 C23 H23 120.8 . . ?
C22 C23 C24 118.5(8) . . ?
C22 C23 H23 120.8 . . ?
C11 C10 C9 119.0(10) . . ?
C11 C10 H10 120.5 . . ?
C9 C10 H10 120.5 . . ?

loop_
_geom_bond_atom_site_label_1
_geom_bond_atom_site_label_2
_geom_bond_distance
_geom_bond_site_symmetry_2
_geom_bond_publ_flag
Bi1 Br2 2.9117(9) . ?
Bi1 Br1 2.7576(9) . ?
Bi1 N1 2.470(7) . ?
Bi1 N2 2.454(7) . ?
Bi1 C4 2.195(7) . ?
N1 C5 1.307(11) . ?
N1 C7 1.426(11) . ?
N2 C20 1.450(10) . ?
N2 C18 1.283(10) . ?
C4 C3 1.374(11) . ?
C4 C16 1.417(12) . ?
C5 C3 1.500(13) . ?
C5 C6 1.481(13) . ?
C27 H27A 0.9600 . ?
C27 H27B 0.9600 . ?
C27 H27C 0.9600 . ?
C27 C21 1.504(12) . ?
C1 H1 0.9300 . ?
C1 C15 1.370(12) . ?
C1 C2 1.373(13) . ?
C21 C20 1.402(12) . ?
C21 C22 1.406(12) . ?
C3 C2 1.396(11) . ?
C15 H15 0.9300 . ?
C15 C16 1.392(10) . ?
C2 H2 0.9300 . ?
C7 C12 1.415(11) . ?
C7 C8 1.400(13) . ?
C12 C13 1.505(12) . ?
C12 C11 1.387(14) . ?
C16 C18 1.481(12) . ?
C19 H19A 0.9600 . ?
C19 H19B 0.9600 . ?
C19 H19C 0.9600 . ?
C19 C18 1.487(12) . ?
C6 H6A 0.9600 . ?
C6 H6B 0.9600 . ?
C6 H6C 0.9600 . ?
C20 C25 1.429(12) . ?
C13 H13A 0.9600 . ?
C13 H13B 0.9600 . ?
C13 H13C 0.9600 . ?
C25 C24 1.366(12) . ?
C25 C26 1.487(13) . ?
C14 H14A 0.9600 . ?
C14 H14B 0.9600 . ?
C14 H14C 0.9600 . ?
C14 C8 1.511(13) . ?
C24 H24 0.9300 . ?
C24 C23 1.381(14) . ?
C11 H11 0.9300 . ?
C11 C10 1.393(14) . ?
C8 C9 1.382(13) . ?
C22 H22 0.9300 . ?
C22 C23 1.364(14) . ?
C9 H9 0.9300 . ?
C9 C10 1.404(14) . ?
C26 H26A 0.9600 . ?
C26 H26B 0.9600 . ?
C26 H26C 0.9600 . ?
C23 H23 0.9300 . ?
C10 H10 0.9300 . ?

loop_
_geom_torsion_atom_site_label_1
_geom_torsion_atom_site_label_2
_geom_torsion_atom_site_label_3
_geom_torsion_atom_site_label_4
_geom_torsion
_geom_torsion_site_symmetry_1
_geom_torsion_site_symmetry_2
_geom_torsion_site_symmetry_3
_geom_torsion_site_symmetry_4
_geom_torsion_publ_flag
Bi1 N1 C5 C3 -2.6(9) . . . . ?
Bi1 N1 C5 C6 177.8(6) . . . . ?
Bi1 N1 C7 C12 -64.2(9) . . . . ?
Bi1 N1 C7 C8 107.7(8) . . . . ?
Bi1 N2 C20 C21 -113.1(8) . . . . ?
Bi1 N2 C20 C25 63.7(10) . . . . ?
Bi1 N2 C18 C16 7.8(9) . . . . ?
Bi1 N2 C18 C19 -170.6(6) . . . . ?
Bi1 C4 C3 C5 4.8(10) . . . . ?
Bi1 C4 C3 C2 -175.2(6) . . . . ?
Bi1 C4 C16 C15 176.3(6) . . . . ?
Bi1 C4 C16 C18 -7.2(9) . . . . ?
N1 C5 C3 C4 -1.1(11) . . . . ?
N1 C5 C3 C2 178.9(8) . . . . ?
N1 C7 C12 C13 -8.4(12) . . . . ?
N1 C7 C12 C11 173.7(8) . . . . ?
N1 C7 C8 C14 6.1(14) . . . . ?
N1 C7 C8 C9 -171.9(9) . . . . ?
N2 C20 C25 C24 -179.3(8) . . . . ?
N2 C20 C25 C26 0.0(13) . . . . ?
C4 C3 C2 C1 -1.2(12) . . . . ?
C4 C16 C18 N2 -1.1(11) . . . . ?
C4 C16 C18 C19 177.4(7) . . . . ?
C5 N1 C7 C12 124.0(9) . . . . ?
C5 N1 C7 C8 -64.1(11) . . . . ?
C5 C3 C2 C1 178.8(7) . . . . ?
C27 C21 C20 N2 0.9(13) . . . . ?
C27 C21 C20 C25 -175.8(9) . . . . ?
C27 C21 C22 C23 177.6(9) . . . . ?
C1 C15 C16 C4 -0.9(12) . . . . ?
C1 C15 C16 C18 -177.1(8) . . . . ?
C21 C20 C25 C24 -2.6(13) . . . . ?
C21 C20 C25 C26 176.7(9) . . . . ?
C21 C22 C23 C24 -0.7(15) . . . . ?
C3 C4 C16 C15 -0.3(12) . . . . ?
C3 C4 C16 C18 176.2(7) . . . . ?
C15 C1 C2 C3 0.1(13) . . . . ?
C15 C16 C18 N2 175.0(8) . . . . ?
C15 C16 C18 C19 -6.5(12) . . . . ?
C2 C1 C15 C16 1.0(12) . . . . ?
C7 N1 C5 C3 169.8(7) . . . . ?
C7 N1 C5 C6 -9.8(13) . . . . ?
C7 C12 C11 C10 -3.0(15) . . . . ?
C7 C8 C9 C10 0.1(16) . . . . ?
C12 C7 C8 C14 177.7(9) . . . . ?
C12 C7 C8 C9 -0.3(14) . . . . ?
C12 C11 C10 C9 2.8(17) . . . . ?
C16 C4 C3 C5 -178.7(7) . . . . ?
C16 C4 C3 C2 1.3(12) . . . . ?
C6 C5 C3 C4 178.6(7) . . . . ?
C6 C5 C3 C2 -1.4(12) . . . . ?
C20 N2 C18 C16 -170.3(7) . . . . ?
C20 N2 C18 C19 11.3(13) . . . . ?
C20 C21 C22 C23 -1.1(14) . . . . ?
C20 C25 C24 C23 0.6(14) . . . . ?
C13 C12 C11 C10 179.1(10) . . . . ?
C25 C24 C23 C22 1.0(15) . . . . ?
C18 N2 C20 C21 64.8(11) . . . . ?
C18 N2 C20 C25 -118.3(9) . . . . ?
C14 C8 C9 C10 -178.1(10) . . . . ?
C8 C7 C12 C13 179.6(8) . . . . ?
C8 C7 C12 C11 1.7(13) . . . . ?
C8 C9 C10 C11 -1.3(18) . . . . ?
C22 C21 C20 N2 179.6(8) . . . . ?
C22 C21 C20 C25 2.8(13) . . . . ?
C26 C25 C24 C23 -178.7(9) . . . . ?

loop_
_smtbx_masks_void_nr
_smtbx_masks_void_average_x
_smtbx_masks_void_average_y
_smtbx_masks_void_average_z
_smtbx_masks_void_volume
_smtbx_masks_void_count_electrons
_smtbx_masks_void_content
1 0.000 -0.940 0.500 400.1 21.3 '0.5 CH2Cl2'
2 0.500 -0.720 0.000 400.1 21.3 '0.5 CH2Cl2'
